data_7039116
loop_
_publ_author_name
'Lian, Wen-Jing'
'Wang, Xin-Tian'
'Xie, Cheng-Zhi'
'Tian, He'
'Song, Xue-Qing'
'Pan, He-Ting'
'Qiao, Xin'
'Xu, Jing-Yuan'

_publ_section_title
;
 Mixed-ligand copper(ii) Schiff base complexes: the role of the co-ligand
 in DNA binding, DNA cleavage, protein binding and cytotoxicity.
;
_journal_issue 22
_journal_name_full 'Dalton transactions (Cambridge, England : 2003)'
_journal_page_first 9073
_journal_page_last 9087
_journal_paper_doi 10.1039/c6dt00461j
_journal_volume 45
_journal_year 2016
_chemical_formula_sum 'C20 H24 Cu N2 O7'
_chemical_formula_weight 467.95
_chemical_name_systematic
; 
 ? 
;
_space_group_IT_number 14
_symmetry_cell_setting monoclinic
_symmetry_space_group_name_Hall '-P 2ybc'
_symmetry_space_group_name_H-M 'P 1 21/c 1'
_atom_sites_solution_hydrogens geom
_atom_sites_solution_primary direct
_atom_sites_solution_secondary difmap
_audit_creation_method SHELXL-97
_audit_update_record
;
2015-12-22 deposited with the CCDC.
2016-04-25 downloaded from the CCDC.
;
_cell_angle_alpha 90.00
_cell_angle_beta 101.565(2)
_cell_angle_gamma 90.00
_cell_formula_units_Z 4
_cell_length_a 11.6184(12)
_cell_length_b 16.4826(18)
_cell_length_c 12.0036(14)
_cell_measurement_temperature 386(2)
_cell_volume 2252.0(4)
_computing_cell_refinement 'Bruker XSCANS'
_computing_data_collection 'Bruker XSCANS'
_computing_data_reduction 'Bruker SHELXTL'
_computing_molecular_graphics 'Bruker SHELXTL'
_computing_publication_material 'Bruker SHELXTL'
_computing_structure_refinement 'SHELXL-97 (Sheldrick, 1997)'
_computing_structure_solution 'SHELXS-97 (Sheldrick, 1990)'
_diffrn_ambient_temperature 386(2)
_diffrn_measured_fraction_theta_full 0.991
_diffrn_measured_fraction_theta_max 0.991
_diffrn_measurement_device_type 'Bruker P4'
_diffrn_measurement_method '\w scans'
_diffrn_radiation_monochromator graphite
_diffrn_radiation_source 'fine-focus sealed tube'
_diffrn_radiation_type MoK\a
_diffrn_radiation_wavelength 0.71073
_diffrn_reflns_av_R_equivalents 0.0248
_diffrn_reflns_av_sigmaI/netI 0.0195
_diffrn_reflns_limit_h_max 15
_diffrn_reflns_limit_h_min -13
_diffrn_reflns_limit_k_max 21
_diffrn_reflns_limit_k_min -21
_diffrn_reflns_limit_l_max 15
_diffrn_reflns_limit_l_min -15
_diffrn_reflns_number 22531
_diffrn_reflns_theta_full 27.53
_diffrn_reflns_theta_max 27.53
_diffrn_reflns_theta_min 3.02
_exptl_absorpt_coefficient_mu 1.011
_exptl_absorpt_correction_T_max 0.8883
_exptl_absorpt_correction_T_min 0.8234
_exptl_absorpt_correction_type none
_exptl_crystal_colour Colorless
_exptl_crystal_density_diffrn 1.380
_exptl_crystal_density_method 'not measured'
_exptl_crystal_description Prism
_exptl_crystal_F_000 972
_exptl_crystal_size_max 0.20
_exptl_crystal_size_mid 0.16
_exptl_crystal_size_min 0.12
_refine_diff_density_max 0.783
_refine_diff_density_min -0.631
_refine_diff_density_rms 0.079
_refine_ls_extinction_method none
_refine_ls_goodness_of_fit_ref 1.098
_refine_ls_hydrogen_treatment mixed
_refine_ls_matrix_type full
_refine_ls_number_parameters 307
_refine_ls_number_reflns 5132
_refine_ls_number_restraints 400
_refine_ls_restrained_S_all 1.175
_refine_ls_R_factor_all 0.0403
_refine_ls_R_factor_gt 0.0379
_refine_ls_shift/su_max 0.002
_refine_ls_shift/su_mean 0.000
_refine_ls_structure_factor_coef Fsqd
_refine_ls_weighting_details 'calc w=1/[\s^2^(Fo^2^)+(0.0678P)^2^+1.4687P] where P=(Fo^2^+2Fc^2^)/3'
_refine_ls_weighting_scheme calc
_refine_ls_wR_factor_gt 0.1136
_refine_ls_wR_factor_ref 0.1153
_reflns_number_gt 4749
_reflns_number_total 5132
_reflns_threshold_expression >2sigma(I)
_cod_data_source_file c6dt00461j2.cif
_cod_data_source_block 1
_cod_depositor_comments
;
The following automatic conversions were performed:

'_symmetry_cell_setting' value 'Monoclinic' changed to 'monoclinic'
according to
/usr/data/users/saulius/crontab/automatic-downloads/rss-feeds/RSC/lib/dictionaries/cif_core.dic
dictionary named 'cif_core.dic' version 2.4.2 from 2011-04-26.

Automatic conversion script
Id: cif_fix_values 4268 2015-11-12 08:31:59Z antanas 

 Adding full bibliography for 7039115--7039118.cif.
;
_cod_original_sg_symbol_H-M P2(1)/c
_cod_database_code 7039116

loop_
_symmetry_equiv_pos_as_xyz
'x, y, z'
'-x, y+1/2, -z+1/2'
'-x, -y, -z'
'x, -y-1/2, z-1/2'

loop_
_atom_site_label
_atom_site_type_symbol
_atom_site_fract_x
_atom_site_fract_y
_atom_site_fract_z
_atom_site_U_iso_or_equiv
_atom_site_adp_type
_atom_site_occupancy
_atom_site_symmetry_multiplicity
_atom_site_calc_flag
_atom_site_refinement_flags
Cu1 Cu 0.61492(2) 1.020320(14) 0.60991(2) 0.02388(11) Uani 1 1 d .
C3 C 0.8105(2) 0.81998(15) 0.35573(19) 0.0318(4) Uani 1 1 d U
H3A H 0.8518 0.8149 0.2973 0.038 Uiso 1 1 calc R
C10 C 0.68980(17) 0.83809(12) 0.53594(17) 0.0235(4) Uani 1 1 d U
C4 C 0.79260(19) 0.75026(14) 0.41930(19) 0.0291(4) Uani 1 1 d U
C9 C 0.72919(17) 0.75818(12) 0.50849(17) 0.0249(4) Uani 1 1 d U
C1 C 0.70805(18) 0.90596(13) 0.46957(18) 0.0253(4) Uani 1 1 d U
C2 C 0.76887(19) 0.89387(14) 0.37787(19) 0.0297(4) Uani 1 1 d U
H2A H 0.7800 0.9378 0.3326 0.036 Uiso 1 1 calc R
C8 C 0.7084(2) 0.68640(13) 0.56645(19) 0.0310(4) Uani 1 1 d U
H8A H 0.6633 0.6889 0.6222 0.037 Uiso 1 1 calc R
C7 C 0.7538(2) 0.61307(15) 0.5415(2) 0.0401(5) Uani 1 1 d U
H7A H 0.7399 0.5670 0.5815 0.048 Uiso 1 1 calc R
C5 C 0.8378(2) 0.67384(16) 0.3958(2) 0.0396(5) Uani 1 1 d U
H5A H 0.8798 0.6694 0.3379 0.048 Uiso 1 1 calc R
C6 C 0.8209(3) 0.60662(16) 0.4567(2) 0.0448(6) Uani 1 1 d U
H6A H 0.8533 0.5571 0.4422 0.054 Uiso 1 1 calc R
O1 O 0.67506(16) 0.97969(9) 0.48548(14) 0.0306(4) Uani 1 1 d .
N1 N 0.60064(15) 0.91301(10) 0.67283(14) 0.0231(3) Uani 1 1 d .
C11 C 0.63778(17) 0.84684(12) 0.63413(17) 0.0233(4) Uani 1 1 d U
H11A H 0.6299 0.7996 0.6744 0.028 Uiso 1 1 calc R
O3 O 0.54466(13) 1.07855(9) 0.72281(12) 0.0262(3) Uani 1 1 d .
O4 O 0.61564(14) 1.12936(9) 0.54120(12) 0.0278(3) Uani 1 1 d .
O5 O 0.51306(17) 1.20425(10) 0.77500(15) 0.0391(4) Uani 1 1 d .
O6 O 0.6012(2) 1.25879(11) 0.59151(16) 0.0500(5) Uani 1 1 d .
C12 C 0.55271(18) 0.90564(13) 0.77710(17) 0.0250(4) Uani 1 1 d U
H12A H 0.5894 0.9458 0.8319 0.030 Uiso 1 1 calc R
H12B H 0.5714 0.8524 0.8102 0.030 Uiso 1 1 calc R
C18 C 0.54426(19) 1.15518(13) 0.71037(18) 0.0265(4) Uani 1 1 d U
C13 C 0.42066(19) 0.91756(13) 0.75313(18) 0.0273(4) Uani 1 1 d U
H13A H 0.3937 0.9206 0.8245 0.033 Uiso 1 1 calc R
H13B H 0.4012 0.9684 0.7130 0.033 Uiso 1 1 calc R
C17 C 0.5904(2) 1.18568(13) 0.60541(18) 0.0294(4) Uani 1 1 d U
N3 N 0.35954(16) 0.84970(11) 0.68346(15) 0.0278(4) Uani 1 1 d .
H3B H 0.3944 0.8149 0.6483 0.033 Uiso 1 1 calc R
C14 C 0.2311(2) 0.84905(18) 0.6817(2) 0.0417(6) Uani 1 1 d U
H14A H 0.1955 0.8965 0.6410 0.050 Uiso 1 1 calc R
H14B H 0.2187 0.8524 0.7591 0.050 Uiso 1 1 calc R
C15 C 0.1713(2) 0.77385(18) 0.6258(3) 0.0459(6) Uani 1 1 d U
C16 C 0.0434(3) 0.7737(3) 0.6367(4) 0.0691(10) Uani 1 1 d DU
H16A H 0.0055 0.7258 0.6013 0.104 Uiso 1 1 calc R
H16B H 0.0049 0.8209 0.5999 0.104 Uiso 1 1 calc R
H16C H 0.0388 0.7743 0.7157 0.104 Uiso 1 1 calc R
O7 O 0.80120(19) 1.05715(17) 0.7319(2) 0.0624(6) Uani 1 1 d DU
H7B H 0.8051 1.0669 0.8089 0.094 Uiso 1 1 calc RD
C20 C 0.9057(4) 1.0638(4) 0.6844(6) 0.0938(14) Uani 1 1 d U
C19A C 0.9636(7) 0.9842(4) 0.6970(9) 0.067(2) Uani 0.50 1 d PU
O2 O 0.2237(3) 0.6981(2) 0.6674(3) 0.0444(7) Uani 0.60 1 d PD
O2' O 0.1771(4) 0.7634(3) 0.5196(4) 0.0401(10) Uani 0.40 1 d PD
C19B C 0.9092(17) 1.0067(11) 0.7049(17) 0.053(3) Uani 0.20 1 d PU
C19C C 1.0006(13) 1.0143(11) 0.7778(18) 0.055(3) Uani 0.20 1 d PU
C19D C 0.930(2) 1.057(2) 0.607(3) 0.051(4) Uani 0.10 1 d PU

loop_
_atom_site_aniso_label
_atom_site_aniso_U_11
_atom_site_aniso_U_22
_atom_site_aniso_U_33
_atom_site_aniso_U_23
_atom_site_aniso_U_13
_atom_site_aniso_U_12
Cu1 0.03714(17) 0.01811(15) 0.01941(15) 0.00172(8) 0.01292(11) 0.00288(9)
C3 0.0323(10) 0.0378(11) 0.0284(10) -0.0038(9) 0.0137(8) 0.0038(8)
C10 0.0265(9) 0.0235(9) 0.0215(9) -0.0015(7) 0.0069(7) 0.0018(7)
C4 0.0290(9) 0.0308(10) 0.0272(10) -0.0055(8) 0.0051(8) 0.0057(8)
C9 0.0266(9) 0.0244(9) 0.0228(9) -0.0034(7) 0.0031(7) 0.0033(7)
C1 0.0299(9) 0.0250(9) 0.0226(9) -0.0014(7) 0.0091(7) 0.0010(7)
C2 0.0344(10) 0.0313(10) 0.0267(10) 0.0019(8) 0.0139(8) 0.0016(8)
C8 0.0397(11) 0.0261(10) 0.0274(10) -0.0023(8) 0.0073(8) 0.0040(8)
C7 0.0569(14) 0.0268(11) 0.0355(12) -0.0017(9) 0.0071(10) 0.0091(10)
C5 0.0447(12) 0.0394(12) 0.0366(12) -0.0080(10) 0.0128(10) 0.0133(10)
C6 0.0583(15) 0.0334(12) 0.0434(14) -0.0059(10) 0.0120(12) 0.0171(11)
O1 0.0483(9) 0.0237(8) 0.0247(8) 0.0024(5) 0.0186(7) 0.0046(6)
N1 0.0298(8) 0.0203(8) 0.0216(8) 0.0023(6) 0.0106(6) 0.0015(6)
C11 0.0278(9) 0.0214(9) 0.0216(9) 0.0023(7) 0.0075(7) 0.0011(7)
O3 0.0380(8) 0.0193(7) 0.0249(7) 0.0011(5) 0.0147(6) 0.0019(5)
O4 0.0441(8) 0.0212(7) 0.0207(7) 0.0016(5) 0.0124(6) 0.0029(6)
O5 0.0640(11) 0.0240(8) 0.0366(9) -0.0043(7) 0.0278(8) 0.0025(7)
O6 0.0979(16) 0.0203(8) 0.0387(10) 0.0015(7) 0.0303(10) -0.0064(8)
C12 0.0351(10) 0.0230(9) 0.0194(9) 0.0037(7) 0.0115(8) 0.0026(8)
C18 0.0348(10) 0.0218(9) 0.0250(10) 0.0002(7) 0.0113(8) 0.0000(8)
C13 0.0358(10) 0.0255(10) 0.0243(10) 0.0038(8) 0.0147(8) 0.0037(8)
C17 0.0443(12) 0.0226(10) 0.0232(10) 0.0014(7) 0.0116(9) -0.0005(8)
N3 0.0318(9) 0.0325(9) 0.0216(8) 0.0023(7) 0.0110(7) 0.0036(7)
C14 0.0315(11) 0.0584(16) 0.0355(12) -0.0085(11) 0.0075(9) 0.0019(10)
C15 0.0409(13) 0.0481(15) 0.0454(15) 0.0040(12) 0.0004(11) -0.0008(11)
C16 0.0380(15) 0.075(2) 0.089(3) -0.009(2) 0.0004(16) -0.0048(15)
O7 0.0440(11) 0.0872(17) 0.0552(13) 0.0144(12) 0.0081(9) -0.0024(11)
C20 0.054(2) 0.095(3) 0.136(4) 0.009(3) 0.025(2) -0.003(2)
C19A 0.035(3) 0.041(3) 0.128(6) 0.005(4) 0.025(4) 0.009(3)
O2 0.0459(17) 0.0492(18) 0.0366(16) 0.0048(13) 0.0047(13) -0.0034(14)
O2' 0.049(2) 0.038(2) 0.033(2) -0.0036(18) 0.0083(18) -0.0108(19)
C19B 0.049(7) 0.029(6) 0.084(8) 0.006(6) 0.021(6) -0.005(6)
C19C 0.034(6) 0.061(7) 0.077(8) 0.010(7) 0.027(6) -0.011(5)
C19D 0.032(7) 0.058(9) 0.071(9) 0.010(8) 0.031(7) -0.020(7)

loop_
_atom_type_symbol
_atom_type_description
_atom_type_scat_dispersion_real
_atom_type_scat_dispersion_imag
_atom_type_scat_source
C C 0.0033 0.0016 'International Tables Vol C Tables 4.2.6.8 and 6.1.1.4'
H H 0.0000 0.0000 'International Tables Vol C Tables 4.2.6.8 and 6.1.1.4'
N N 0.0061 0.0033 'International Tables Vol C Tables 4.2.6.8 and 6.1.1.4'
O O 0.0106 0.0060 'International Tables Vol C Tables 4.2.6.8 and 6.1.1.4'
Cu Cu 0.3201 1.2651 'International Tables Vol C Tables 4.2.6.8 and 6.1.1.4'

loop_
_geom_angle_atom_site_label_1
_geom_angle_atom_site_label_2
_geom_angle_atom_site_label_3
_geom_angle
O1 Cu1 N1 93.35(7)
O1 Cu1 O3 170.36(6)
N1 Cu1 O3 95.55(7)
O1 Cu1 O4 87.68(6)
N1 Cu1 O4 175.39(7)
O3 Cu1 O4 83.16(6)
O1 Cu1 O7 97.97(9)
N1 Cu1 O7 97.35(8)
O3 Cu1 O7 84.57(8)
O4 Cu1 O7 86.95(8)
C2 C3 C4 121.8(2)
C1 C10 C11 121.23(18)
C1 C10 C9 119.97(18)
C11 C10 C9 118.73(18)
C5 C4 C3 121.0(2)
C5 C4 C9 120.0(2)
C3 C4 C9 118.99(19)
C8 C9 C4 117.26(19)
C8 C9 C10 123.53(19)
C4 C9 C10 119.21(19)
O1 C1 C10 125.10(18)
O1 C1 C2 116.56(19)
C10 C1 C2 118.33(19)
C3 C2 C1 121.6(2)
C7 C8 C9 121.0(2)
C8 C7 C6 121.1(2)
C6 C5 C4 121.2(2)
C5 C6 C7 119.2(2)
C1 O1 Cu1 127.79(14)
C11 N1 C12 116.48(17)
C11 N1 Cu1 124.56(14)
C12 N1 Cu1 118.78(13)
N1 C11 C10 127.27(19)
C18 O3 Cu1 113.33(13)
C17 O4 Cu1 112.83(13)
N1 C12 C13 111.62(17)
O5 C18 O3 125.2(2)
O5 C18 C17 119.71(19)
O3 C18 C17 115.09(18)
N3 C13 C12 111.09(17)
O6 C17 O4 126.1(2)
O6 C17 C18 119.41(19)
O4 C17 C18 114.44(18)
C14 N3 C13 112.18(18)
N3 C14 C15 112.6(2)
O2' C15 O2 97.1(3)
O2' C15 C14 115.6(3)
O2 C15 C14 115.7(2)
O2' C15 C16 109.2(3)
O2 C15 C16 108.9(3)
C14 C15 C16 109.6(3)
C20 O7 Cu1 119.8(3)
C19B C20 C19D 97(2)
C19B C20 O7 79.7(13)
C19D C20 O7 138.5(17)
C19B C20 C19A 27.6(11)
C19D C20 C19A 78.2(19)
O7 C20 C19A 107.1(5)
C19B C20 C19C 49.5(13)
C19D C20 C19C 108(2)
O7 C20 C19C 101.3(6)
C19A C20 C19C 41.2(8)

loop_
_geom_bond_atom_site_label_1
_geom_bond_atom_site_label_2
_geom_bond_distance
Cu1 O1 1.8937(16)
Cu1 N1 1.9434(17)
Cu1 O3 1.9666(14)
Cu1 O4 1.9782(15)
Cu1 O7 2.435(2)
C3 C2 1.356(3)
C3 C4 1.418(3)
C10 C1 1.414(3)
C10 C11 1.436(3)
C10 C9 1.454(3)
C4 C5 1.414(3)
C4 C9 1.422(3)
C9 C8 1.418(3)
C1 O1 1.300(3)
C1 C2 1.436(3)
C8 C7 1.376(3)
C7 C6 1.405(4)
C5 C6 1.363(4)
N1 C11 1.293(3)
N1 C12 1.473(2)
O3 C18 1.272(3)
O4 C17 1.278(3)
O5 C18 1.225(3)
O6 C17 1.227(3)
C12 C13 1.516(3)
C18 C17 1.549(3)
C13 N3 1.489(3)
N3 C14 1.488(3)
C14 C15 1.511(4)
C15 O2' 1.303(5)
C15 O2 1.434(4)
C15 C16 1.517(4)
O7 C20 1.446(5)
C20 C19B 0.972(17)
C20 C19D 1.03(3)
C20 C19A 1.469(9)
C20 C19C 1.626(19)
